data_4104268
loop_
_publ_author_name
'Andy I. Nguyen'
'Karen J. Blackmore'
'Shawn M. Carter'
'Ryan A. Zarkesh'
'Alan F. Heyduk'

_publ_section_title
;
 One- and Two-Electron Reactivity of a Tantalum(V) Complex with a
 Redox-Active Tris(amido) Ligand
;
_journal_name_full 'Journal of the American Chemical Society'
_journal_page_first 3307
_journal_page_last 3316
_journal_paper_doi 10.1021/ja808542j
_journal_volume 131
_journal_year 2009
_chemical_formula_sum 'C20 H26 Cl2 N3 O2 Ta'
_chemical_formula_weight 592.29
_chemical_name_systematic
; 
 ? 
;
_space_group_IT_number 88
_symmetry_cell_setting tetragonal
_symmetry_space_group_name_Hall '-I 4ad'
_symmetry_space_group_name_H-M 'I 41/a :2'
_atom_sites_solution_hydrogens mixed
_atom_sites_solution_primary direct
_atom_sites_solution_secondary difmap
_audit_creation_method SHELXTL
_cell_angle_alpha 90.00
_cell_angle_beta 90.00
_cell_angle_gamma 90.00
_cell_formula_units_Z 8
_cell_length_a 15.8698(14)
_cell_length_b 15.8698(14)
_cell_length_c 16.8680(14)
_cell_measurement_reflns_used 9010
_cell_measurement_temperature 103(2)
_cell_measurement_theta_max 28.08
_cell_measurement_theta_min 4.62
_cell_volume 4248.2(6)
_computing_cell_refinement 'Bruker SMART APEX2/SAINT'
_computing_data_collection 'Bruker SMART APEX2'
_computing_data_reduction 'Bruker SAINT'
_computing_molecular_graphics 'Bruker SHELXTL'
_computing_publication_material 'Bruker SHELXTL'
_computing_structure_refinement 'Bruker SHELXTL'
_computing_structure_solution 'Bruker SHELXTL'
_diffrn_ambient_temperature 103(2)
_diffrn_measured_fraction_theta_full 0.992
_diffrn_measured_fraction_theta_max 0.992
_diffrn_measurement_device_type 'Bruker SMART APEX II CCD'
_diffrn_measurement_method 'phi and omega'
_diffrn_radiation_monochromator graphite
_diffrn_radiation_source 'fine-focus sealed tube'
_diffrn_radiation_type MoK\a
_diffrn_radiation_wavelength 0.71073
_diffrn_reflns_av_R_equivalents 0.0489
_diffrn_reflns_av_sigmaI/netI 0.0226
_diffrn_reflns_limit_h_max 20
_diffrn_reflns_limit_h_min -20
_diffrn_reflns_limit_k_max 20
_diffrn_reflns_limit_k_min -20
_diffrn_reflns_limit_l_max 21
_diffrn_reflns_limit_l_min -21
_diffrn_reflns_number 23533
_diffrn_reflns_theta_full 27.09
_diffrn_reflns_theta_max 27.09
_diffrn_reflns_theta_min 4.36
_diffrn_standards_decay_% '< 1.0'
_exptl_absorpt_coefficient_mu 5.447
_exptl_absorpt_correction_T_max 0.7358
_exptl_absorpt_correction_T_min 0.4405
_exptl_absorpt_correction_type multi-scan
_exptl_absorpt_process_details 'Bruker SADABS'
_exptl_crystal_colour red
_exptl_crystal_density_diffrn 1.852
_exptl_crystal_density_method 'not measured'
_exptl_crystal_description rectangular
_exptl_crystal_F_000 2320
_exptl_crystal_size_max 0.18
_exptl_crystal_size_mid 0.06
_exptl_crystal_size_min 0.06
_refine_diff_density_max 1.351
_refine_diff_density_min -0.515
_refine_diff_density_rms 0.105
_refine_ls_extinction_method none
_refine_ls_goodness_of_fit_ref 1.063
_refine_ls_hydrogen_treatment mixed
_refine_ls_matrix_type full
_refine_ls_number_parameters 164
_refine_ls_number_reflns 2320
_refine_ls_number_restraints 0
_refine_ls_restrained_S_all 1.063
_refine_ls_R_factor_all 0.0247
_refine_ls_R_factor_gt 0.0187
_refine_ls_shift/su_max 0.001
_refine_ls_shift/su_mean 0.000
_refine_ls_structure_factor_coef Fsqd
_refine_ls_weighting_details 'calc w=1/[\s^2^(Fo^2^)+(0.0299P)^2^+3.5874P] where P=(Fo^2^+2Fc^2^)/3'
_refine_ls_weighting_scheme calc
_refine_ls_wR_factor_gt 0.0473
_refine_ls_wR_factor_ref 0.0513
_reflns_number_gt 1992
_reflns_number_total 2320
_reflns_threshold_expression >2sigma(I)
_cod_data_source_file ja808542j_si_001_1.cif
_cod_data_source_block afh130z
_cod_depositor_comments
;
The following automatic conversions were performed:

'_atom_sites_solution_hydrogens' value 'difmap & geom' was changed to
'mixed'.

Automatic conversion script
Id: cif_fix_values 6452 2018-10-05 10:23:21Z andrius 
;
_cod_original_sg_symbol_H-M I4(1)/a
_cod_database_code 4104268

loop_
_symmetry_equiv_pos_as_xyz
'x, y, z'
'-x+1/2, -y, z+1/2'
'-y+3/4, x+1/4, z+1/4'
'y+3/4, -x+3/4, z+3/4'
'x+1/2, y+1/2, z+1/2'
'-x+1, -y+1/2, z+1'
'-y+5/4, x+3/4, z+3/4'
'y+5/4, -x+5/4, z+5/4'
'-x, -y, -z'
'x-1/2, y, -z-1/2'
'y-3/4, -x-1/4, -z-1/4'
'-y-3/4, x-3/4, -z-3/4'
'-x+1/2, -y+1/2, -z+1/2'
'x, y+1/2, -z'
'y-1/4, -x+1/4, -z+1/4'
'-y-1/4, x-1/4, -z-1/4'

loop_
_atom_site_label
_atom_site_type_symbol
_atom_site_fract_x
_atom_site_fract_y
_atom_site_fract_z
_atom_site_U_iso_or_equiv
_atom_site_adp_type
_atom_site_occupancy
_atom_site_symmetry_multiplicity
_atom_site_calc_flag
_atom_site_refinement_flags
Ta1 Ta 0.0000 0.7500 0.033498(8) 0.01303(7) Uani 1 2 d S
Cl1 Cl 0.06224(4) 0.63830(4) -0.03496(4) 0.02019(15) Uani 1 1 d .
O1 O -0.29174(13) 0.59578(13) 0.27125(12) 0.0240(4) Uani 1 1 d .
N1 N 0.0000 0.7500 0.15691(18) 0.0148(6) Uani 1 2 d S
N2 N -0.10281(14) 0.69090(14) 0.06651(13) 0.0155(4) Uani 1 1 d .
C1 C -0.07070(17) 0.71529(16) 0.19722(16) 0.0155(5) Uani 1 1 d .
C2 C -0.12851(17) 0.67808(17) 0.14391(16) 0.0157(5) Uani 1 1 d .
C3 C -0.20133(17) 0.63886(17) 0.17016(16) 0.0181(5) Uani 1 1 d .
H3A H -0.2387 0.6130 0.1335 0.022 Uiso 1 1 calc R
C4 C -0.21900(17) 0.63781(17) 0.25095(17) 0.0192(6) Uani 1 1 d .
C5 C -0.16610(19) 0.67875(17) 0.30411(17) 0.0202(6) Uani 1 1 d .
H5A H -0.1795 0.6799 0.3590 0.024 Uiso 1 1 calc R
C6 C -0.09288(18) 0.71834(18) 0.27646(16) 0.0191(6) Uani 1 1 d .
H6A H -0.0579 0.7478 0.3128 0.023 Uiso 1 1 calc R
C7 C -0.15159(18) 0.66768(18) -0.00513(16) 0.0177(6) Uani 1 1 d .
H7A H -0.1168 0.6878 -0.0508 0.021 Uiso 1 1 calc R
C8 C -0.23479(19) 0.7151(2) -0.01212(19) 0.0232(6) Uani 1 1 d .
C9 C -0.1594(2) 0.57325(19) -0.0167(2) 0.0240(6) Uani 1 1 d .
C10 C -0.3186(2) 0.6027(2) 0.35141(19) 0.0244(6) Uani 1 1 d .
H8A H -0.2588(19) 0.7074(19) -0.065(2) 0.020(8) Uiso 1 1 d .
H8B H -0.225(2) 0.777(2) -0.0085(19) 0.024(8) Uiso 1 1 d .
H8C H -0.275(2) 0.696(2) 0.023(2) 0.024(9) Uiso 1 1 d .
H9A H -0.107(2) 0.549(2) -0.009(2) 0.024(9) Uiso 1 1 d .
H9B H -0.181(2) 0.561(2) -0.069(2) 0.035(10) Uiso 1 1 d .
H9C H -0.190(2) 0.552(2) 0.025(2) 0.027(9) Uiso 1 1 d .
H10A H -0.369(2) 0.570(2) 0.356(2) 0.026(9) Uiso 1 1 d .
H10B H -0.280(2) 0.579(2) 0.3867(18) 0.018(8) Uiso 1 1 d .
H10C H -0.329(2) 0.657(3) 0.3640(18) 0.027(9) Uiso 1 1 d .

loop_
_atom_site_aniso_label
_atom_site_aniso_U_11
_atom_site_aniso_U_22
_atom_site_aniso_U_33
_atom_site_aniso_U_23
_atom_site_aniso_U_13
_atom_site_aniso_U_12
Ta1 0.01572(9) 0.01398(9) 0.00938(9) 0.000 0.000 -0.00108(5)
Cl1 0.0237(4) 0.0203(3) 0.0165(3) -0.0032(2) 0.0012(3) 0.0010(3)
O1 0.0253(11) 0.0230(11) 0.0236(10) -0.0007(9) 0.0091(8) -0.0035(9)
N1 0.0178(16) 0.0173(16) 0.0095(15) 0.000 0.000 -0.0012(12)
N2 0.0165(11) 0.0152(11) 0.0147(11) -0.0007(9) -0.0002(9) -0.0027(9)
C1 0.0187(13) 0.0123(12) 0.0156(13) 0.0015(10) 0.0011(10) 0.0028(10)
C2 0.0201(13) 0.0127(12) 0.0142(13) 0.0008(10) -0.0004(10) 0.0017(10)
C3 0.0208(14) 0.0154(13) 0.0180(13) -0.0007(11) 0.0007(11) 0.0004(10)
C4 0.0185(14) 0.0152(13) 0.0239(14) 0.0017(11) 0.0054(11) 0.0026(11)
C5 0.0268(15) 0.0191(14) 0.0148(13) 0.0034(11) 0.0055(11) 0.0056(11)
C6 0.0234(15) 0.0188(14) 0.0151(13) -0.0008(11) -0.0006(11) 0.0010(11)
C7 0.0196(14) 0.0205(14) 0.0129(13) -0.0013(11) -0.0030(11) -0.0044(11)
C8 0.0211(15) 0.0269(17) 0.0215(15) -0.0017(12) -0.0029(12) -0.0028(12)
C9 0.0261(17) 0.0206(15) 0.0253(16) -0.0060(12) -0.0006(13) -0.0053(13)
C10 0.0264(16) 0.0219(16) 0.0249(15) 0.0063(13) 0.0068(13) 0.0051(13)

loop_
_atom_type_symbol
_atom_type_description
_atom_type_scat_dispersion_real
_atom_type_scat_dispersion_imag
_atom_type_scat_source
C C 0.0033 0.0016 'International Tables Vol C Tables 4.2.6.8 and 6.1.1.4'
H H 0.0000 0.0000 'International Tables Vol C Tables 4.2.6.8 and 6.1.1.4'
N N 0.0061 0.0033 'International Tables Vol C Tables 4.2.6.8 and 6.1.1.4'
O O 0.0106 0.0060 'International Tables Vol C Tables 4.2.6.8 and 6.1.1.4'
Cl Cl 0.1484 0.1585 'International Tables Vol C Tables 4.2.6.8 and 6.1.1.4'
Ta Ta -0.7052 6.5227 'International Tables Vol C Tables 4.2.6.8 and 6.1.1.4'

loop_
_geom_angle_atom_site_label_1
_geom_angle_atom_site_label_2
_geom_angle_atom_site_label_3
_geom_angle
_geom_angle_site_symmetry_1
_geom_angle_site_symmetry_3
N2 Ta1 N2 147.04(13) . 6_464
N2 Ta1 N1 73.52(6) . .
N2 Ta1 N1 73.52(6) 6_464 .
N2 Ta1 Cl1 98.71(7) . 6_464
N2 Ta1 Cl1 97.42(7) 6_464 6_464
N1 Ta1 Cl1 119.643(17) . 6_464
N2 Ta1 Cl1 97.42(7) . .
N2 Ta1 Cl1 98.71(7) 6_464 .
N1 Ta1 Cl1 119.642(17) . .
Cl1 Ta1 Cl1 120.72(3) 6_464 .
C4 O1 C10 116.8(2) . .
C1 N1 C1 122.9(3) 6_464 .
C1 N1 Ta1 118.55(15) 6_464 .
C1 N1 Ta1 118.55(15) . .
C2 N2 C7 125.4(2) . .
C2 N2 Ta1 125.68(18) . .
C7 N2 Ta1 108.77(17) . .
C6 C1 C2 117.7(2) . .
C6 C1 N1 130.5(3) . .
C2 C1 N1 111.7(2) . .
N2 C2 C3 127.9(2) . .
N2 C2 C1 110.3(2) . .
C3 C2 C1 121.7(2) . .
C2 C3 C4 119.1(3) . .
O1 C4 C5 124.9(3) . .
O1 C4 C3 114.7(3) . .
C5 C4 C3 120.3(3) . .
C4 C5 C6 119.7(3) . .
C1 C6 C5 121.1(3) . .
N2 C7 C9 113.2(2) . .
N2 C7 C8 113.1(2) . .
C9 C7 C8 114.1(2) . .

loop_
_geom_bond_atom_site_label_1
_geom_bond_atom_site_label_2
_geom_bond_distance
_geom_bond_site_symmetry_2
Ta1 N2 1.963(2) .
Ta1 N2 1.963(2) 6_464
Ta1 N1 2.082(3) .
Ta1 Cl1 2.3348(7) 6_464
Ta1 Cl1 2.3348(7) .
O1 C4 1.376(3) .
O1 C10 1.422(4) .
N1 C1 1.423(3) 6_464
N1 C1 1.423(3) .
N2 C2 1.383(3) .
N2 C7 1.482(3) .
C1 C6 1.383(4) .
C1 C2 1.414(4) .
C2 C3 1.385(4) .
C3 C4 1.391(4) .
C4 C5 1.390(4) .
C5 C6 1.401(4) .
C7 C9 1.516(4) .
C7 C8 1.524(4) .
